data_4517614
loop_
_publ_author_name
'Barber, Thomas'
'Argent, Stephen P.'
'Ball, Liam T.'

_publ_section_title
;
 Expanding Ligand Space: Preparation, Characterization, and Synthetic
 Applications of Air-Stable, Odorless Di-tert-alkylphosphine Surrogates
;
_journal_name_full 'ACS Catalysis'
_journal_page_first 5454
_journal_page_last 5461
_journal_paper_doi 10.1021/acscatal.0c01414
_journal_year 2020
_chemical_formula_moiety '2(C22 H31 Au Cl P), 0.5(C6 H12)'
_chemical_formula_sum 'C47 H68 Au2 Cl2 P2'
_chemical_formula_weight 1159.78
_space_group_crystal_system triclinic
_space_group_IT_number 2
_space_group_name_Hall '-P 1'
_space_group_name_H-M_alt 'P -1'
_atom_sites_solution_hydrogens geom
_atom_sites_solution_primary dual
_atom_sites_solution_secondary difmap
_audit_creation_date 2019-11-12
_audit_creation_method
;
Olex2 1.2
(compiled 2018.05.29 svn.r3508 for OlexSys, GUI svn.r5506)
;
_cell_angle_alpha 78.850(3)
_cell_angle_beta 81.860(2)
_cell_angle_gamma 78.924(3)
_cell_formula_units_Z 2
_cell_length_a 10.0872(3)
_cell_length_b 14.0744(6)
_cell_length_c 16.7016(5)
_cell_measurement_reflns_used 20833
_cell_measurement_temperature 120(2)
_cell_measurement_theta_max 34.6710
_cell_measurement_theta_min 3.0660
_cell_volume 2269.59(14)
_computing_cell_refinement 'CrysAlisPro 1.171.40.45a (Rigaku OD, 2019)'
_computing_data_collection 'CrysAlisPro 1.171.40.45a (Rigaku OD, 2019)'
_computing_data_reduction 'CrysAlisPro 1.171.40.45a (Rigaku OD, 2019)'
_computing_molecular_graphics 'Olex2 (Dolomanov et al., 2009)'
_computing_publication_material 'Olex2 (Dolomanov et al., 2009)'
_computing_structure_refinement 'ShelXL (Sheldrick, 2015)'
_computing_structure_solution 'XT (Sheldrick, 2015)'
_diffrn_ambient_environment 'N2 gas'
_diffrn_ambient_temperature 120(2)
_diffrn_crystal_treatment 'flash frozen in gaseous N2'
_diffrn_detector 'CCD area detector'
_diffrn_detector_area_resol_mean 10.3613
_diffrn_detector_type 'Agilent Diffraction Atlas detector'
_diffrn_measured_fraction_theta_full 0.997
_diffrn_measured_fraction_theta_max 0.936
_diffrn_measurement_details
;
List of Runs (angles in degrees, time in seconds):

  # Type    Start    End  Width  t~exp~   \w     \q     \k     \f   Frames
--------------------------------------------------------------------------
  1  \w    -80.00 -41.00   1.00   40.00    --  -22.07 129.00-162.37   39
  2  \w    -80.00 -38.00   1.00   40.00    --  -22.07 129.00 106.02   42
  3  \w    -50.00  39.00   1.00   40.00    --   23.01 -38.00 150.00   89
  4  \w     -4.00  87.00   1.00   40.00    --   23.01  77.00 -60.00   91
  5  \w     -3.00  92.00   1.00   40.00    --   23.01  77.00-180.00   95
  6  \w    -37.00  40.00   1.00   40.00    --   23.01 -25.00-143.00   77
  7  \w     -3.00  91.00   1.00   40.00    --   23.01  77.00  60.00   94
  8  \w    -23.00  35.00   1.00   40.00    --   23.01 -38.00   0.00   58
  9  \w    -50.00  39.00   1.00   40.00    --   23.01 -38.00  60.00   89
 10  \w    -46.00  38.00   1.00   40.00    --   23.01 -38.00 -60.00   84
 11  \w     48.00  82.00   1.00   40.00    --   23.01-131.00 112.23   34
;
_diffrn_measurement_device '\k-geometry diffractometer'
_diffrn_measurement_device_type 'SuperNova, Atlas'
_diffrn_measurement_method '\w scans'
_diffrn_measurement_specimen_support 'MiTeGen micromount'
_diffrn_orient_matrix_type 'CrysAlisPro convention (1999,Acta A55,543-557)'
_diffrn_orient_matrix_UB_11 0.0702171000
_diffrn_orient_matrix_UB_12 -0.0192849000
_diffrn_orient_matrix_UB_13 -0.0066033000
_diffrn_orient_matrix_UB_21 0.0161688000
_diffrn_orient_matrix_UB_22 0.0416134000
_diffrn_orient_matrix_UB_23 0.0121733000
_diffrn_orient_matrix_UB_31 -0.0017826000
_diffrn_orient_matrix_UB_32 -0.0247598000
_diffrn_orient_matrix_UB_33 0.0412820000
_diffrn_radiation_monochromator mirror
_diffrn_radiation_probe x-ray
_diffrn_radiation_type MoK\a
_diffrn_radiation_wavelength 0.71073
_diffrn_reflns_av_R_equivalents 0.0359
_diffrn_reflns_av_unetI/netI 0.0395
_diffrn_reflns_Laue_measured_fraction_full 0.997
_diffrn_reflns_Laue_measured_fraction_max 0.936
_diffrn_reflns_limit_h_max 15
_diffrn_reflns_limit_h_min -16
_diffrn_reflns_limit_k_max 22
_diffrn_reflns_limit_k_min -22
_diffrn_reflns_limit_l_max 26
_diffrn_reflns_limit_l_min -26
_diffrn_reflns_number 64649
_diffrn_reflns_point_group_measured_fraction_full 0.997
_diffrn_reflns_point_group_measured_fraction_max 0.936
_diffrn_reflns_theta_full 25.242
_diffrn_reflns_theta_max 35.063
_diffrn_reflns_theta_min 2.994
_diffrn_source 'microfocus sealed tube'
_diffrn_source_type 'Agilent Diffraction microfocus tube'
_exptl_absorpt_coefficient_mu 6.676
_exptl_absorpt_correction_T_max 1.000
_exptl_absorpt_correction_T_min 0.366
_exptl_absorpt_correction_type gaussian
_exptl_absorpt_process_details
;
CrysAlisPro 1.171.40.45a (Rigaku Oxford Diffraction, 2019)
Numerical absorption correction based on gaussian integration over
			a multifaceted crystal model
Empirical absorption correction using spherical harmonics,
 implemented in SCALE3 ABSPACK scaling algorithm.
;
_exptl_crystal_colour colourless
_exptl_crystal_colour_primary colourless
_exptl_crystal_density_diffrn 1.697
_exptl_crystal_description plate
_exptl_crystal_F_000 1144
_exptl_crystal_size_max 0.178
_exptl_crystal_size_mid 0.143
_exptl_crystal_size_min 0.036
_refine_diff_density_max 1.228
_refine_diff_density_min -1.663
_refine_diff_density_rms 0.131
_refine_ls_extinction_method none
_refine_ls_goodness_of_fit_ref 1.034
_refine_ls_hydrogen_treatment constr
_refine_ls_matrix_type full
_refine_ls_number_parameters 631
_refine_ls_number_reflns 18791
_refine_ls_number_restraints 656
_refine_ls_restrained_S_all 1.022
_refine_ls_R_factor_all 0.0462
_refine_ls_R_factor_gt 0.0285
_refine_ls_shift/su_max 0.006
_refine_ls_shift/su_mean 0.000
_refine_ls_structure_factor_coef Fsqd
_refine_ls_weighting_details 'w=1/[\s^2^(Fo^2^)+(0.0163P)^2^+0.7704P] where P=(Fo^2^+2Fc^2^)/3'
_refine_ls_weighting_scheme calc
_refine_ls_wR_factor_gt 0.0483
_refine_ls_wR_factor_ref 0.0539
_reflns_Friedel_coverage 0.000
_reflns_number_gt 15000
_reflns_number_total 18791
_reflns_threshold_expression 'I > 2\s(I)'
_cod_data_source_file cs0c01414_si_006.cif
_cod_data_source_block tbltbx
_cod_depositor_comments 'Adding full bibliography for 4517604--4517617.cif.'
_cod_database_code 4517614
_nottingham_internal_coll_name TBLTBX
_nottingham_internal_coll_number 18426
_nottingham_internal_coll_client TB/LTB
_nottingham_internal_coll_type custom
_nottingham_internal_coll_frame_method '\w scans'
_nottingham_internal_coll_frame_time 40.00
_nottingham_internal_coll_frame_width 1.00
_nottingham_internal_coll_user pczspa
_nottingham_internal_coll_date 07/10/2019
_nottingham_internal_coll_location NOTTS
_nottingham_internal_coll_instrument 'SN, XDA 017-09'
_nottingham_internal_process_date 08/10/2019
_nottingham_internal_process_user pczspa
_nottingham_internal_solution_date 08/10/2019
_nottingham_internal_solution_user pczspa
_nottingham_internal_refinement_date 12/11/2019
_nottingham_internal_refinement_user pczspa
_nottingham_internal_validation_date 12/11/2019
_nottingham_internal_validation_user pczspa
_nottingham_internal_archive_date 12/11/2019
_shelx_shelxl_version_number 2018/3
_chemical_oxdiff_formula C28H43AuCl1P
_chemical_oxdiff_usercomment 'TBLTBX #18426 SN-1534 TB/LTB MICROMOUNT IN FOMBLIN'
_shelx_space_group_comment
;
The symmetry employed for this shelxl refinement is uniquely defined
by the following loop, which should always be used as a source of
symmetry information in preference to the above space-group names.
They are only intended as comments.
;
_shelx_estimated_absorpt_t_max 0.795
_shelx_estimated_absorpt_t_min 0.383
_reflns_odcompleteness_completeness 99.88
_reflns_odcompleteness_iscentric 1
_reflns_odcompleteness_theta 33.07
_olex2_refinement_description
;
1. Fixed Uiso
 At 1.2 times of:
  All C(H) groups, All C(H,H) groups
 At 1.5 times of:
  All C(H,H,H) groups
2. Uiso/Uaniso restraints and constraints
Au1B \\sim Au1C: within 2A with sigma of 0.04 and sigma for terminal atoms of
0.08
P3B \\sim P3C: within 2A with sigma of 0.04 and sigma for terminal atoms of 0.08
P3B \\sim C16B \\sim C17B \\sim C18B \\sim C19B \\sim C20B \\sim C21B \\sim
C22B \\sim C23B \\sim C24B \\sim C25B \\sim P3C \\sim C16C \\sim C17C \\sim
C18C \\sim C19C \\sim C20C \\sim C21C \\sim C22C \\sim C23C \\sim C24C \\sim
C25C: within 2A with sigma of 0.04 and sigma for terminal atoms of 0.08
Cl2B \\sim Cl2C: within 2A with sigma of 0.04 and sigma for terminal atoms of
0.08
Uanis(Cl2C) = Uanis(Cl2B)
3. Rigid body (RIGU) restrains
 P3B, C16B, C17B, C18B, C19B, C20B, C21B, C22B, C23B, C24B, C25B, P3C, C16C,
 C17C, C18C, C19C, C20C, C21C, C22C, C23C, C24C, C25C
 with sigma for 1-2 distances of 0.004 and sigma for 1-3 distances of 0.004
 C1D, C2D, C3D, C4D, C5D, C6D, C2E, C1E, C6E, C3E, C5E, C4E
 with sigma for 1-2 distances of 0.004 and sigma for 1-3 distances of 0.004
4. Same fragment restrains
{C16A, C17A, C18A, C19A, C20A} sigma for 1-2: 0.02, 1-3: 0.04
{C16A, C18A, C17A, C19A, C20A} sigma for 1-2: 0.02, 1-3: 0.04
as
{C21A, C22A, C23A, C24A, C25A}
{C16A, C17A, C18A, C19A, C20A} sigma for 1-2: 0.02, 1-3: 0.04
{C16A, C18A, C17A, C19A, C20A} sigma for 1-2: 0.02, 1-3: 0.04
as
{C16B, C17B, C18B, C19B, C20B}
{C16A, C17A, C18A, C19A, C20A} sigma for 1-2: 0.02, 1-3: 0.04
{C16A, C18A, C17A, C19A, C20A} sigma for 1-2: 0.02, 1-3: 0.04
as
{C21B, C22B, C23B, C24B, C25B}
{C16A, C17A, C18A, C19A, C20A} sigma for 1-2: 0.02, 1-3: 0.04
{C16A, C18A, C17A, C19A, C20A} sigma for 1-2: 0.02, 1-3: 0.04
as
{C16C, C17C, C18C, C19C, C20C}
{C16A, C17A, C18A, C19A, C20A} sigma for 1-2: 0.02, 1-3: 0.04
{C16A, C18A, C17A, C19A, C20A} sigma for 1-2: 0.02, 1-3: 0.04
as
{C21C, C22C, C23C, C24C, C25C}
5. Others
 Sof(Au1C)=Sof(P3C)=Sof(C16C)=Sof(C17C)=Sof(H4AA)=Sof(H5AA)=Sof(H6AA)=
 Sof(C18C)=Sof(H7AA)=Sof(H8AA)=Sof(H9AA)=Sof(C19C)=Sof(H0BA)=Sof(H1BA)=
 Sof(C20C)=Sof(H2BA)=Sof(H3BA)=Sof(H4BA)=Sof(C21C)=Sof(C22C)=Sof(H5BA)=
 Sof(H6BA)=Sof(H7BA)=Sof(C23C)=Sof(H8BA)=Sof(H9BA)=Sof(H0CA)=Sof(C24C)=
 Sof(H1CA)=Sof(H2CA)=Sof(C25C)=Sof(H3CA)=Sof(H4CA)=Sof(H5CA)=Sof(Cl2C)=1-FVAR(1)
 Sof(Au1B)=Sof(Cl2B)=Sof(P3B)=Sof(C16B)=Sof(C17B)=Sof(HI)=Sof(HJ)=Sof(HK)=
 Sof(C18B)=Sof(HL)=Sof(HM)=Sof(HN)=Sof(C19B)=Sof(HO)=Sof(HP)=Sof(C20B)=Sof(HQ)=
 Sof(HR)=Sof(HS)=Sof(C21B)=Sof(C22B)=Sof(HT)=Sof(HU)=Sof(HV)=Sof(C23B)=Sof(HW)=
 Sof(HX)=Sof(HY)=Sof(C24B)=Sof(HZ)=Sof(H0AA)=Sof(C25B)=Sof(H1AA)=Sof(H2AA)=
 Sof(H3AA)=FVAR(1)
 Sof(C2E)=Sof(H8DA)=Sof(H9DA)=Sof(C1E)=Sof(H0EA)=Sof(H1EA)=Sof(C6E)=Sof(H2EA)=
 Sof(H3EA)=Sof(C3E)=Sof(H4EA)=Sof(H5EA)=Sof(C5E)=Sof(H6EA)=Sof(H7EA)=Sof(C4E)=
 Sof(H8EA)=Sof(H9EA)=0.5*(1-FVAR(3))
 Sof(C1D)=Sof(H6CA)=Sof(H7CA)=Sof(C2D)=Sof(H8CA)=Sof(H9CA)=Sof(C3D)=Sof(H0DA)=
 Sof(H1DA)=Sof(C4D)=Sof(H2DA)=Sof(H3DA)=Sof(C5D)=Sof(H4DA)=Sof(H5DA)=Sof(C6D)=
 Sof(H6DA)=Sof(H7DA)=0.5*FVAR(3)
 Uiso(C2E)=Uiso(C1E)=Uiso(C6E)=Uiso(C3E)=Uiso(C5E)=Uiso(C4E)=FVAR(3)
6.a Free rotating group:
 C1D(C2D,C3D,C4D,C5D,C6D), C2E(C1E,C6E,C3E,C5E,C4E)
6.b Secondary CH2 refined with riding coordinates:
 C19A(H19A,H19B), C24A(H24A,H24B), C19B(HO,HP), C24B(HZ,H0AA), C19C(H0BA,H1BA),
  C24C(H1CA,H2CA), C1D(H6CA,H7CA), C2D(H8CA,H9CA), C3D(H0DA,H1DA), C4D(H2DA,
 H3DA), C5D(H4DA,H5DA), C6D(H6DA,H7DA), C2E(H8DA,H9DA), C1E(H0EA,H1EA),
 C6E(H2EA,H3EA), C3E(H4EA,H5EA), C5E(H6EA,H7EA), C4E(H8EA,H9EA)
6.c Aromatic/amide H refined with riding coordinates:
 C6A(H6A), C7A(H7A), C8A(H8A), C9A(H9A), C11A(H11A), C12A(H12A), C13A(H13A),
 C14A(H14A), C15A(H15A), C6B(H), C7B(HA), C8B(HB), C9B(HC), C11B(HD), C12B(HE),
 C13B(HF), C14B(HG), C15B(HH)
6.d Idealised Me refined as rotating group:
 C17A(H17A,H17B,H17C), C18A(H18A,H18B,H18C), C20A(H20A,H20B,H20C), C22A(H22A,
 H22B,H22C), C23A(H23A,H23B,H23C), C25A(H25A,H25B,H25C), C17B(HI,HJ,HK),
 C18B(HL,HM,HN), C20B(HQ,HR,HS), C22B(HT,HU,HV), C23B(HW,HX,HY), C25B(H1AA,H2AA,
 H3AA), C17C(H4AA,H5AA,H6AA), C18C(H7AA,H8AA,H9AA), C20C(H2BA,H3BA,H4BA),
 C22C(H5BA,H6BA,H7BA), C23C(H8BA,H9BA,H0CA), C25C(H3CA,H4CA,H5CA)
;
_olex2_exptl_crystal_mounting_method 'in fomblin film on a micromount'
_olex2_submission_special_instructions 'No special instructions were received'
_oxdiff_exptl_absorpt_empirical_details
;
Empirical correction (ABSPACK) includes:
- Absorption correction using spherical harmonics
- Frame scaling
;
_oxdiff_exptl_absorpt_empirical_full_max 1.598
_oxdiff_exptl_absorpt_empirical_full_min 0.674

loop_
_space_group_symop_operation_xyz
'x, y, z'
'-x, -y, -z'

loop_
_atom_site_label
_atom_site_type_symbol
_atom_site_fract_x
_atom_site_fract_y
_atom_site_fract_z
_atom_site_U_iso_or_equiv
_atom_site_adp_type
_atom_site_occupancy
_atom_site_site_symmetry_order
_atom_site_calc_flag
_atom_site_refinement_flags_posn
_atom_site_refinement_flags_adp
_atom_site_refinement_flags_occupancy
_atom_site_disorder_assembly
_atom_site_disorder_group
Au1A Au 1.35814(2) 0.71023(2) 0.92880(2) 0.01846(2) Uani 1 1 d . . . . .
Cl2A Cl 1.58701(6) 0.69591(5) 0.93563(4) 0.03014(13) Uani 1 1 d . . . . .
P3A P 1.13769(5) 0.72401(4) 0.91222(3) 0.01635(10) Uani 1 1 d . . . . .
C4A C 1.0254(2) 0.71617(15) 1.00909(13) 0.0180(4) Uani 1 1 d . . . . .
C5A C 1.0732(2) 0.69110(15) 1.08703(13) 0.0189(4) Uani 1 1 d . . . . .
C6A C 0.9780(2) 0.69217(17) 1.15658(14) 0.0244(5) Uani 1 1 d . . . . .
H6A H 1.009821 0.675428 1.209231 0.029 Uiso 1 1 calc R . . . .
C7A C 0.8399(2) 0.71650(17) 1.15191(14) 0.0257(5) Uani 1 1 d . . . . .
H7A H 0.778198 0.717391 1.200436 0.031 Uiso 1 1 calc R . . . .
C8A C 0.7926(2) 0.73957(16) 1.07563(14) 0.0233(4) Uani 1 1 d . . . . .
H8A H 0.697757 0.755464 1.071141 0.028 Uiso 1 1 calc R . . . .
C9A C 0.8844(2) 0.73931(16) 1.00601(14) 0.0208(4) Uani 1 1 d . . . . .
H9A H 0.850775 0.755475 0.953883 0.025 Uiso 1 1 calc R . . . .
C10A C 1.2183(2) 0.66480(16) 1.10490(13) 0.0205(4) Uani 1 1 d . . . . .
C11A C 1.2917(2) 0.57054(17) 1.10558(14) 0.0248(5) Uani 1 1 d . . . . .
H11A H 1.253411 0.522477 1.087967 0.030 Uiso 1 1 calc R . . . .
C12A C 1.4199(2) 0.54595(19) 1.13167(15) 0.0308(5) Uani 1 1 d . . . . .
H12A H 1.469195 0.481254 1.131617 0.037 Uiso 1 1 calc R . . . .
C13A C 1.4765(3) 0.6145(2) 1.15769(16) 0.0369(6) Uani 1 1 d . . . . .
H13A H 1.564624 0.597258 1.175631 0.044 Uiso 1 1 calc R . . . .
C14A C 1.4053(3) 0.7078(2) 1.15761(18) 0.0414(7) Uani 1 1 d . . . . .
H14A H 1.444744 0.755221 1.175348 0.050 Uiso 1 1 calc R . . . .
C15A C 1.2765(3) 0.7338(2) 1.13197(16) 0.0319(5) Uani 1 1 d . . . . .
H15A H 1.227728 0.798539 1.132767 0.038 Uiso 1 1 calc R . . . .
C16A C 1.0810(2) 0.84909(15) 0.84962(13) 0.0194(4) Uani 1 1 d D . . . .
C17A C 1.2020(2) 0.87335(17) 0.78636(14) 0.0249(5) Uani 1 1 d D . . . .
H17A H 1.277480 0.879199 0.815116 0.037 Uiso 1 1 calc GR . . . .
H17B H 1.174330 0.935570 0.750092 0.037 Uiso 1 1 calc GR . . . .
H17C H 1.231020 0.820708 0.753686 0.037 Uiso 1 1 calc GR . . . .
C18A C 0.9588(2) 0.85658(18) 0.80184(15) 0.0267(5) Uani 1 1 d D . . . .
H18A H 0.982592 0.812374 0.761394 0.040 Uiso 1 1 calc GR . . . .
H18B H 0.934449 0.924305 0.773577 0.040 Uiso 1 1 calc GR . . . .
H18C H 0.881329 0.837850 0.840095 0.040 Uiso 1 1 calc GR . . . .
C19A C 1.0500(2) 0.92232(16) 0.91007(14) 0.0245(5) Uani 1 1 d D . . . .
H19A H 0.964050 0.912197 0.944685 0.029 Uiso 1 1 calc R . . . .
H19B H 1.123082 0.906965 0.946722 0.029 Uiso 1 1 calc R . . . .
C20A C 1.0372(3) 1.03101(17) 0.87043(16) 0.0350(6) Uani 1 1 d D . . . .
H20A H 0.972216 1.045711 0.829504 0.053 Uiso 1 1 calc GR . . . .
H20B H 1.126140 1.044688 0.843670 0.053 Uiso 1 1 calc GR . . . .
H20C H 1.005229 1.072080 0.912774 0.053 Uiso 1 1 calc GR . . . .
C21A C 1.1151(2) 0.61869(16) 0.86379(13) 0.0207(4) Uani 1 1 d D . . . .
C22A C 1.1715(2) 0.52614(16) 0.92224(14) 0.0246(5) Uani 1 1 d D . . . .
H22A H 1.267885 0.525411 0.925701 0.037 Uiso 1 1 calc GR . . . .
H22B H 1.161536 0.467662 0.901442 0.037 Uiso 1 1 calc GR . . . .
H22C H 1.121143 0.526237 0.976895 0.037 Uiso 1 1 calc GR . . . .
C23A C 0.9670(2) 0.61345(18) 0.85553(16) 0.0288(5) Uani 1 1 d D . . . .
H23A H 0.913055 0.614275 0.909082 0.043 Uiso 1 1 calc GR . . . .
H23B H 0.963641 0.552650 0.836101 0.043 Uiso 1 1 calc GR . . . .
H23C H 0.929963 0.670071 0.816125 0.043 Uiso 1 1 calc GR . . . .
C24A C 1.2010(2) 0.62560(17) 0.77926(13) 0.0258(5) Uani 1 1 d D . . . .
H24A H 1.166979 0.688910 0.744986 0.031 Uiso 1 1 calc R . . . .
H24B H 1.296023 0.626486 0.787402 0.031 Uiso 1 1 calc R . . . .
C25A C 1.2006(3) 0.54275(18) 0.73212(14) 0.0286(5) Uani 1 1 d D . . . .
H25A H 1.257814 0.553116 0.679699 0.043 Uiso 1 1 calc GR . . . .
H25B H 1.107502 0.542405 0.721804 0.043 Uiso 1 1 calc GR . . . .
H25C H 1.236405 0.479618 0.764647 0.043 Uiso 1 1 calc GR . . . .
Au1B Au 0.93978(6) 0.75785(5) 0.55766(4) 0.02188(7) Uani 0.674(2) 1 d . U P A 1
Cl2B Cl 1.1606(5) 0.7707(7) 0.5649(5) 0.0316(5) Uani 0.674(2) 1 d . U P A 1
P3B P 0.72021(12) 0.74664(11) 0.56027(7) 0.0233(2) Uani 0.674(2) 1 d . U P A 1
C4B C 0.6588(2) 0.7747(2) 0.46144(15) 0.0315(6) Uani 1 1 d . . . . .
C5B C 0.7253(2) 0.82694(19) 0.39229(14) 0.0271(5) Uani 1 1 d . . . . .
C6B C 0.6592(3) 0.8577(2) 0.32078(16) 0.0364(6) Uani 1 1 d . . . . .
H H 0.703127 0.893514 0.273745 0.044 Uiso 1 1 calc R . . . .
C7B C 0.5312(3) 0.8370(2) 0.31706(19) 0.0436(7) Uani 1 1 d . . . . .
HA H 0.488968 0.857778 0.267810 0.052 Uiso 1 1 calc R . . . .
C8B C 0.4661(3) 0.7861(2) 0.3852(2) 0.0448(7) Uani 1 1 d . . . . .
HB H 0.378290 0.772109 0.383395 0.054 Uiso 1 1 calc R . . . .
C9B C 0.5293(3) 0.7555(2) 0.45653(18) 0.0394(7) Uani 1 1 d . . . . .
HC H 0.483486 0.720530 0.503312 0.047 Uiso 1 1 calc R . . . .
C10B C 0.8641(2) 0.85230(19) 0.38565(13) 0.0258(5) Uani 1 1 d . . . . .
C11B C 0.8834(3) 0.9414(2) 0.40336(15) 0.0317(5) Uani 1 1 d . . . . .
HD H 0.808152 0.984575 0.424654 0.038 Uiso 1 1 calc R . . . .
C12B C 1.0114(3) 0.9672(2) 0.39012(16) 0.0350(6) Uani 1 1 d . . . . .
HE H 1.023851 1.027386 0.403400 0.042 Uiso 1 1 calc R . . . .
C13B C 1.1208(3) 0.9061(2) 0.35777(15) 0.0356(6) Uani 1 1 d . . . . .
HF H 1.208431 0.924109 0.348638 0.043 Uiso 1 1 calc R . . . .
C14B C 1.1030(3) 0.8185(2) 0.33859(15) 0.0364(6) Uani 1 1 d . . . . .
HG H 1.178329 0.776678 0.315684 0.044 Uiso 1 1 calc R . . . .
C15B C 0.9753(2) 0.7915(2) 0.35275(14) 0.0303(5) Uani 1 1 d . . . . .
HH H 0.963860 0.730981 0.339824 0.036 Uiso 1 1 calc R . . . .
C16B C 0.6125(3) 0.8388(3) 0.6215(2) 0.0259(8) Uani 0.674(2) 1 d D U P A 1
C17B C 0.6513(4) 0.9386(3) 0.5794(2) 0.0283(8) Uani 0.674(2) 1 d D U P A 1
HI H 0.749541 0.935229 0.577813 0.042 Uiso 0.674(2) 1 calc GR . P A 1
HJ H 0.603287 0.989826 0.610344 0.042 Uiso 0.674(2) 1 calc GR . P A 1
HK H 0.625667 0.954170 0.523318 0.042 Uiso 0.674(2) 1 calc GR . P A 1
C18B C 0.4601(4) 0.8479(3) 0.6212(2) 0.0347(9) Uani 0.674(2) 1 d D U P A 1
HL H 0.436837 0.868055 0.564641 0.052 Uiso 0.674(2) 1 calc GR . P A 1
HM H 0.412766 0.897192 0.654209 0.052 Uiso 0.674(2) 1 calc GR . P A 1
HN H 0.432479 0.784306 0.644378 0.052 Uiso 0.674(2) 1 calc GR . P A 1
C19B C 0.6544(4) 0.8114(3) 0.7100(2) 0.0313(8) Uani 0.674(2) 1 d D U P A 1
HO H 0.617183 0.751920 0.738142 0.038 Uiso 0.674(2) 1 calc R . P A 1
HP H 0.754702 0.794821 0.706994 0.038 Uiso 0.674(2) 1 calc R . P A 1
C20B C 0.6052(5) 0.8934(4) 0.7616(3) 0.0387(10) Uani 0.674(2) 1 d D U P A 1
HQ H 0.653458 0.948533 0.739480 0.058 Uiso 0.674(2) 1 calc GR . P A 1
HR H 0.623351 0.868078 0.818618 0.058 Uiso 0.674(2) 1 calc GR . P A 1
HS H 0.507311 0.915704 0.759591 0.058 Uiso 0.674(2) 1 calc GR . P A 1
C21B C 0.6972(4) 0.6146(3) 0.6019(3) 0.0352(9) Uani 0.674(2) 1 d D U P A 1
C22B C 0.5525(4) 0.6004(3) 0.6417(3) 0.0482(12) Uani 0.674(2) 1 d D U P A 1
HT H 0.525744 0.638440 0.686512 0.072 Uiso 0.674(2) 1 calc GR . P A 1
HU H 0.551990 0.530644 0.663543 0.072 Uiso 0.674(2) 1 calc GR . P A 1
HV H 0.488314 0.623213 0.600399 0.072 Uiso 0.674(2) 1 calc GR . P A 1
C23B C 0.7941(4) 0.5738(3) 0.6687(3) 0.0428(11) Uani 0.674(2) 1 d D U P A 1
HW H 0.887619 0.579140 0.645098 0.064 Uiso 0.674(2) 1 calc GR . P A 1
HX H 0.787728 0.504725 0.689906 0.064 Uiso 0.674(2) 1 calc GR . P A 1
HY H 0.768732 0.611763 0.713602 0.064 Uiso 0.674(2) 1 calc GR . P A 1
C24B C 0.7420(6) 0.5581(4) 0.5297(4) 0.0514(14) Uani 0.674(2) 1 d D U P A 1
HZ H 0.677103 0.583048 0.488066 0.062 Uiso 0.674(2) 1 calc R . P A 1
H0AA H 0.832216 0.572394 0.503884 0.062 Uiso 0.674(2) 1 calc R . P A 1
C25B C 0.7505(9) 0.4489(4) 0.5527(5) 0.096(2) Uani 0.674(2) 1 d D U P A 1
H1AA H 0.786627 0.418119 0.504412 0.145 Uiso 0.674(2) 1 calc GR . P A 1
H2AA H 0.659616 0.433405 0.572621 0.145 Uiso 0.674(2) 1 calc GR . P A 1
H3AA H 0.810720 0.423667 0.595948 0.145 Uiso 0.674(2) 1 calc GR . P A 1
Au1C Au 0.96743(14) 0.73792(11) 0.55290(8) 0.02252(16) Uani 0.326(2) 1 d . U P A 2
P3C P 0.7571(3) 0.7028(2) 0.55481(13) 0.0223(5) Uani 0.326(2) 1 d . U P A 2
C16C C 0.6533(7) 0.7471(6) 0.6460(5) 0.0373(18) Uani 0.326(2) 1 d D U P A 2
C17C C 0.5033(8) 0.7379(8) 0.6607(7) 0.055(3) Uani 0.326(2) 1 d D U P A 2
H4AA H 0.452377 0.789279 0.622753 0.082 Uiso 0.326(2) 1 calc GR . P A 2
H5AA H 0.468273 0.745287 0.717362 0.082 Uiso 0.326(2) 1 calc GR . P A 2
H6AA H 0.492749 0.673208 0.651440 0.082 Uiso 0.326(2) 1 calc GR . P A 2
C18C C 0.7189(11) 0.6847(11) 0.7217(5) 0.086(4) Uani 0.326(2) 1 d D U P A 2
H7AA H 0.669418 0.630327 0.744507 0.129 Uiso 0.326(2) 1 calc GR . P A 2
H8AA H 0.714813 0.725951 0.763333 0.129 Uiso 0.326(2) 1 calc GR . P A 2
H9AA H 0.813915 0.658406 0.705250 0.129 Uiso 0.326(2) 1 calc GR . P A 2
C19C C 0.6705(13) 0.8542(8) 0.6363(8) 0.073(4) Uani 0.326(2) 1 d D U P A 2
H0BA H 0.630187 0.892458 0.586742 0.088 Uiso 0.326(2) 1 calc R . P A 2
H1BA H 0.768395 0.858396 0.629285 0.088 Uiso 0.326(2) 1 calc R . P A 2
C20C C 0.6005(16) 0.8978(12) 0.7124(10) 0.103(6) Uani 0.326(2) 1 d D U P A 2
H2BA H 0.504161 0.921917 0.705892 0.154 Uiso 0.326(2) 1 calc GR . P A 2
H3BA H 0.643938 0.952271 0.718250 0.154 Uiso 0.326(2) 1 calc GR . P A 2
H4BA H 0.608868 0.846879 0.761422 0.154 Uiso 0.326(2) 1 calc GR . P A 2
C21C C 0.7713(9) 0.5682(7) 0.5571(6) 0.035(2) Uani 0.326(2) 1 d D U P A 2
C22C C 0.8788(12) 0.5096(8) 0.6140(8) 0.076(4) Uani 0.326(2) 1 d D U P A 2
H5BA H 0.962365 0.537924 0.600438 0.114 Uiso 0.326(2) 1 calc GR . P A 2
H6BA H 0.898545 0.440807 0.606268 0.114 Uiso 0.326(2) 1 calc GR . P A 2
H7BA H 0.843566 0.512981 0.671356 0.114 Uiso 0.326(2) 1 calc GR . P A 2
C23C C 0.8395(12) 0.5484(7) 0.4716(6) 0.059(3) Uani 0.326(2) 1 d D U P A 2
H8BA H 0.785544 0.589085 0.429108 0.088 Uiso 0.326(2) 1 calc GR . P A 2
H9BA H 0.845018 0.478875 0.468683 0.088 Uiso 0.326(2) 1 calc GR . P A 2
H0CA H 0.931203 0.564762 0.462886 0.088 Uiso 0.326(2) 1 calc GR . P A 2
C24C C 0.6359(9) 0.5296(6) 0.5780(7) 0.055(3) Uani 0.326(2) 1 d D U P A 2
H1CA H 0.592222 0.549204 0.630630 0.066 Uiso 0.326(2) 1 calc R . P A 2
H2CA H 0.576118 0.563517 0.535276 0.066 Uiso 0.326(2) 1 calc R . P A 2
C25C C 0.6406(13) 0.4196(7) 0.5855(11) 0.082(4) Uani 0.326(2) 1 d D U P A 2
H3CA H 0.673643 0.399706 0.532100 0.123 Uiso 0.326(2) 1 calc GR . P A 2
H4CA H 0.549258 0.404013 0.603092 0.123 Uiso 0.326(2) 1 calc GR . P A 2
H5CA H 0.702069 0.384230 0.626013 0.123 Uiso 0.326(2) 1 calc GR . P A 2
C1D C 0.5486(8) 0.9839(6) 1.0644(3) 0.045(2) Uani 0.373(3) 1 d . U P B -1
H6CA H 0.567136 1.010640 1.111582 0.055 Uiso 0.373(3) 1 calc R . P B -1
H7CA H 0.570636 0.911339 1.077366 0.055 Uiso 0.373(3) 1 calc R . P B -1
C2D C 0.3985(8) 1.0145(6) 1.0522(3) 0.0334(18) Uani 0.373(3) 1 d G U P B -1
H8CA H 0.343105 0.985343 1.101298 0.040 Uiso 0.373(3) 1 calc R . P B -1
H9CA H 0.373765 1.086868 1.046170 0.040 Uiso 0.373(3) 1 calc R . P B -1
C3D C 0.3666(7) 0.9812(6) 0.9766(3) 0.040(2) Uani 0.373(3) 1 d G U P B -1
H0DA H 0.270081 1.006300 0.968103 0.048 Uiso 0.373(3) 1 calc R . P B -1
H1DA H 0.380446 0.908549 0.985545 0.048 Uiso 0.373(3) 1 calc R . P B -1
C4D C 0.4567(8) 1.0182(6) 0.9001(2) 0.0366(19) Uani 0.373(3) 1 d G U P B -1
H2DA H 0.438141 0.991426 0.853016 0.044 Uiso 0.373(3) 1 calc R . P B -1
H3DA H 0.434611 1.090777 0.887170 0.044 Uiso 0.373(3) 1 calc R . P B -1
C5D C 0.6067(8) 0.9877(6) 0.9124(3) 0.038(2) Uani 0.373(3) 1 d G U P B -1
H4DA H 0.662126 1.016785 0.863319 0.045 Uiso 0.373(3) 1 calc R . P B -1
H5DA H 0.631451 0.915270 0.918450 0.045 Uiso 0.373(3) 1 calc R . P B -1
C6D C 0.6387(7) 1.0209(6) 0.9881(4) 0.046(3) Uani 0.373(3) 1 d G U P B -1
H6DA H 0.735174 0.995830 0.996523 0.055 Uiso 0.373(3) 1 calc R . P B -1
H7DA H 0.624810 1.093590 0.979094 0.055 Uiso 0.373(3) 1 calc R . P B -1
C2E C 0.447(2) 0.9406(17) 1.0832(14) 0.027(2) Uiso 0.127(3) 1 d . U P B -2
H8DA H 0.464750 0.871561 1.074208 0.032 Uiso 0.127(3) 1 calc R . P B -2
H9DA H 0.405815 0.941606 1.140592 0.032 Uiso 0.127(3) 1 calc R . P B -2
C1E C 0.581(2) 0.9796(18) 1.0703(14) 0.027(2) Uiso 0.127(3) 1 d G U P B -2
H0EA H 0.564335 1.045551 1.085970 0.032 Uiso 0.127(3) 1 calc R . P B -2
H1EA H 0.645065 0.935558 1.106287 0.032 Uiso 0.127(3) 1 calc R . P B -2
C6E C 0.643(2) 0.9863(17) 0.9813(15) 0.027(2) Uiso 0.127(3) 1 d G U P B -2
H2EA H 0.669551 0.919300 0.967653 0.032 Uiso 0.127(3) 1 calc R . P B -2
H3EA H 0.725872 1.016193 0.974077 0.032 Uiso 0.127(3) 1 calc R . P B -2
C3E C 0.347(2) 1.0018(18) 1.0248(15) 0.027(2) Uiso 0.127(3) 1 d G U P B -2
H4EA H 0.320739 1.068757 1.038473 0.032 Uiso 0.127(3) 1 calc R . P B -2
H5EA H 0.264485 0.971850 1.032027 0.032 Uiso 0.127(3) 1 calc R . P B -2
C5E C 0.543(2) 1.0476(17) 0.9228(14) 0.027(2) Uiso 0.127(3) 1 d G U P B -2
H6EA H 0.525509 1.116576 0.931854 0.032 Uiso 0.127(3) 1 calc R . P B -2
H7EA H 0.584444 1.046545 0.865459 0.032 Uiso 0.127(3) 1 calc R . P B -2
C4E C 0.410(3) 1.0086(18) 0.9357(15) 0.027(2) Uiso 0.127(3) 1 d G U P B -2
H8EA H 0.425912 0.942637 0.920010 0.032 Uiso 0.127(3) 1 calc R . P B -2
H9EA H 0.345182 1.052646 0.899786 0.032 Uiso 0.127(3) 1 calc R . P B -2
Cl2C Cl 1.1794(12) 0.7673(16) 0.5663(12) 0.0316(5) Uani 0.326(2) 1 d . U P A 2

loop_
_atom_site_aniso_label
_atom_site_aniso_U_11
_atom_site_aniso_U_22
_atom_site_aniso_U_33
_atom_site_aniso_U_23
_atom_site_aniso_U_13
_atom_site_aniso_U_12
Au1A 0.01208(4) 0.02157(4) 0.02178(4) -0.00392(3) -0.00257(3) -0.00220(3)
Cl2A 0.0141(2) 0.0405(3) 0.0364(3) -0.0052(3) -0.0055(2) -0.0055(2)
P3A 0.0121(2) 0.0169(3) 0.0197(2) -0.00246(19) -0.00225(19) -0.00171(18)
C4A 0.0149(9) 0.0139(9) 0.0236(10) -0.0017(7) -0.0006(8) -0.0010(7)
C5A 0.0181(10) 0.0145(9) 0.0247(10) -0.0056(8) -0.0016(8) -0.0023(7)
C6A 0.0240(11) 0.0281(12) 0.0219(10) -0.0078(9) 0.0009(9) -0.0051(9)
C7A 0.0223(11) 0.0249(12) 0.0300(12) -0.0107(9) 0.0068(9) -0.0052(9)
C8A 0.0177(10) 0.0165(10) 0.0337(12) -0.0046(9) 0.0027(9) -0.0018(8)
C9A 0.0149(9) 0.0190(10) 0.0260(10) 0.0000(8) -0.0021(8) -0.0010(8)
C10A 0.0186(10) 0.0245(11) 0.0180(9) -0.0036(8) -0.0029(8) -0.0025(8)
C11A 0.0203(11) 0.0242(11) 0.0297(11) -0.0030(9) -0.0041(9) -0.0042(9)
C12A 0.0218(12) 0.0317(13) 0.0350(13) 0.0012(10) -0.0065(10) 0.0006(10)
C13A 0.0213(12) 0.0563(19) 0.0348(14) -0.0096(12) -0.0102(10) -0.0037(12)
C14A 0.0300(14) 0.0537(18) 0.0513(17) -0.0273(14) -0.0107(12) -0.0104(13)
C15A 0.0244(12) 0.0324(13) 0.0434(14) -0.0178(11) -0.0063(11) -0.0027(10)
C16A 0.0157(9) 0.0175(10) 0.0233(10) 0.0006(8) -0.0026(8) -0.0023(7)
C17A 0.0222(11) 0.0224(11) 0.0275(11) -0.0003(9) 0.0014(9) -0.0044(9)
C18A 0.0195(11) 0.0266(12) 0.0314(12) 0.0044(9) -0.0080(9) -0.0031(9)
C19A 0.0237(11) 0.0215(11) 0.0263(11) -0.0019(9) 0.0000(9) -0.0033(9)
C20A 0.0458(16) 0.0199(12) 0.0353(13) -0.0032(10) 0.0028(12) -0.0023(11)
C21A 0.0193(10) 0.0188(10) 0.0243(10) -0.0027(8) -0.0028(8) -0.0047(8)
C22A 0.0287(12) 0.0175(10) 0.0263(11) -0.0026(8) -0.0018(9) -0.0029(9)
C23A 0.0253(12) 0.0280(12) 0.0366(13) -0.0064(10) -0.0070(10) -0.0094(10)
C24A 0.0291(12) 0.0268(12) 0.0230(11) -0.0048(9) -0.0008(9) -0.0095(9)
C25A 0.0327(13) 0.0299(13) 0.0261(11) -0.0095(9) -0.0057(10) -0.0055(10)
Au1B 0.01159(16) 0.0337(2) 0.01960(10) -0.00200(11) -0.00299(11) -0.00360(11)
Cl2B 0.0134(15) 0.0509(8) 0.0287(4) 0.0029(4) -0.0066(12) -0.0077(14)
P3B 0.0139(5) 0.0344(7) 0.0221(5) -0.0038(5) -0.0028(4) -0.0058(4)
C4B 0.0214(12) 0.0517(17) 0.0264(12) -0.0141(11) -0.0027(9) -0.0108(11)
C5B 0.0178(11) 0.0413(14) 0.0238(11) -0.0134(10) -0.0024(9) -0.0014(9)
C6B 0.0310(14) 0.0485(17) 0.0302(13) -0.0101(12) -0.0100(11) 0.0005(12)
C7B 0.0365(16) 0.0524(19) 0.0455(16) -0.0142(14) -0.0243(13) 0.0041(13)
C8B 0.0252(14) 0.0559(19) 0.0596(19) -0.0195(15) -0.0180(13) -0.0030(13)
C9B 0.0217(12) 0.0591(19) 0.0432(15) -0.0155(13) -0.0057(11) -0.0126(12)
C10B 0.0207(11) 0.0397(14) 0.0157(10) -0.0033(9) -0.0038(8) -0.0020(10)
C11B 0.0237(12) 0.0392(15) 0.0300(12) -0.0050(11) -0.0034(10) 0.0000(10)
C12B 0.0298(14) 0.0382(15) 0.0351(14) 0.0040(11) -0.0084(11) -0.0080(11)
C13B 0.0213(12) 0.0531(18) 0.0274(12) 0.0072(12) -0.0035(10) -0.0078(11)
C14B 0.0201(12) 0.0599(19) 0.0231(12) -0.0050(11) 0.0029(9) 0.0026(12)
C15B 0.0236(12) 0.0463(16) 0.0208(11) -0.0105(10) -0.0027(9) -0.0002(11)
C16B 0.0134(15) 0.045(2) 0.0209(15) -0.0067(14) 0.0011(12) -0.0099(14)
C17B 0.0203(16) 0.036(2) 0.0265(17) -0.0041(14) 0.0014(13) -0.0026(14)
C18B 0.0204(17) 0.053(3) 0.0320(19) -0.0111(18) -0.0011(14) -0.0052(16)
C19B 0.0272(19) 0.048(2) 0.0193(16) -0.0065(15) -0.0013(14) -0.0086(17)
C20B 0.030(2) 0.058(3) 0.028(2) -0.0137(19) 0.0038(18) -0.006(2)
C21B 0.0273(19) 0.036(2) 0.043(2) -0.0042(17) -0.0094(16) -0.0073(16)
C22B 0.031(2) 0.045(3) 0.070(3) 0.003(2) -0.007(2) -0.0183(19)
C23B 0.036(2) 0.045(3) 0.045(2) 0.012(2) -0.0124(19) -0.0136(19)
C24B 0.050(3) 0.040(3) 0.067(4) -0.018(3) -0.017(3) 0.002(2)
C25B 0.127(7) 0.051(4) 0.114(6) -0.026(4) -0.025(5) -0.002(4)
Au1C 0.0137(4) 0.0351(4) 0.0182(2) -0.0001(2) -0.0028(2) -0.0066(3)
P3C 0.0182(11) 0.0313(14) 0.0186(9) -0.0024(9) -0.0046(8) -0.0074(9)
C16C 0.026(4) 0.063(5) 0.030(4) -0.017(3) 0.008(3) -0.024(4)
C17C 0.020(4) 0.079(7) 0.073(7) -0.040(6) 0.016(4) -0.015(4)
C18C 0.047(6) 0.181(13) 0.026(5) -0.019(6) 0.002(4) -0.012(8)
C19C 0.053(7) 0.079(6) 0.100(8) -0.066(6) 0.044(6) -0.029(6)
C20C 0.084(10) 0.115(12) 0.132(12) -0.094(11) 0.054(10) -0.046(9)
C21C 0.034(4) 0.025(4) 0.047(5) 0.006(4) -0.018(4) -0.010(3)
C22C 0.084(8) 0.044(6) 0.102(9) 0.027(6) -0.063(8) -0.018(6)
C23C 0.069(7) 0.037(5) 0.074(6) -0.028(5) 0.016(5) -0.020(5)
C24C 0.038(5) 0.039(5) 0.092(7) -0.008(5) -0.011(5) -0.020(4)
C25C 0.070(8) 0.045(6) 0.136(12) 0.006(7) -0.022(8) -0.037(6)
C1D 0.043(5) 0.049(5) 0.045(5) -0.020(5) -0.024(4) 0.016(4)
C2D 0.031(4) 0.034(4) 0.035(4) -0.010(4) -0.007(4) 0.002(3)
C3D 0.031(4) 0.042(5) 0.055(6) -0.026(4) -0.006(4) -0.007(3)
C4D 0.032(4) 0.039(4) 0.045(5) -0.016(4) -0.015(4) -0.004(3)
C5D 0.030(4) 0.040(5) 0.044(5) -0.011(4) -0.004(4) -0.007(3)
C6D 0.023(4) 0.052(6) 0.073(7) -0.037(5) -0.013(4) 0.001(4)
Cl2C 0.0134(15) 0.0509(8) 0.0287(4) 0.0029(4) -0.0066(12) -0.0077(14)

loop_
_atom_type_symbol
_atom_type_description
_atom_type_scat_dispersion_real
_atom_type_scat_dispersion_imag
_atom_type_scat_source
C C 0.0033 0.0016 'International Tables Vol C Tables 4.2.6.8 and 6.1.1.4'
H H 0.0000 0.0000 'International Tables Vol C Tables 4.2.6.8 and 6.1.1.4'
Au Au -2.0133 8.8022 'International Tables Vol C Tables 4.2.6.8 and 6.1.1.4'
Cl Cl 0.1484 0.1585 'International Tables Vol C Tables 4.2.6.8 and 6.1.1.4'
P P 0.1023 0.0942 'International Tables Vol C Tables 4.2.6.8 and 6.1.1.4'

loop_
_exptl_crystal_face_index_h
_exptl_crystal_face_index_k
_exptl_crystal_face_index_l
_exptl_crystal_face_perp_dist
0 5 4 0.0181
0 -5 -4 0.0181
0 2 -5 0.0855
0 -2 5 0.0639
-5 -2 -1 0.0475
5 2 0 0.0879

loop_
_geom_angle_atom_site_label_1
_geom_angle_atom_site_label_2
_geom_angle_atom_site_label_3
_geom_angle
_geom_angle_site_symmetry_1
_geom_angle_site_symmetry_3
_geom_angle_publ_flag
P3A Au1A Cl2A 175.80(2) . . ?
C4A P3A Au1A 113.65(7) . . ?
C4A P3A C16A 106.69(9) . . ?
C4A P3A C21A 105.57(10) . . ?
C16A P3A Au1A 108.47(7) . . ?
C21A P3A Au1A 109.04(7) . . ?
C21A P3A C16A 113.51(9) . . ?
C5A C4A P3A 123.52(16) . . ?
C9A C4A P3A 118.68(16) . . ?
C9A C4A C5A 117.77(19) . . ?
C4A C5A C10A 126.93(19) . . ?
C6A C5A C4A 118.4(2) . . ?
C6A C5A C10A 114.67(19) . . ?
C5A C6A H6A 118.6 . . ?
C7A C6A C5A 122.7(2) . . ?
C7A C6A H6A 118.6 . . ?
C6A C7A H7A 120.5 . . ?
C6A C7A C8A 119.0(2) . . ?
C8A C7A H7A 120.5 . . ?
C7A C8A H8A 120.3 . . ?
C9A C8A C7A 119.4(2) . . ?
C9A C8A H8A 120.3 . . ?
C4A C9A H9A 118.7 . . ?
C8A C9A C4A 122.7(2) . . ?
C8A C9A H9A 118.7 . . ?
C11A C10A C5A 122.2(2) . . ?
C11A C10A C15A 118.5(2) . . ?
C15A C10A C5A 118.8(2) . . ?
C10A C11A H11A 119.7 . . ?
C12A C11A C10A 120.6(2) . . ?
C12A C11A H11A 119.7 . . ?
C11A C12A H12A 119.8 . . ?
C13A C12A C11A 120.4(2) . . ?
C13A C12A H12A 119.8 . . ?
C12A C13A H13A 120.2 . . ?
C14A C13A C12A 119.7(2) . . ?
C14A C13A H13A 120.2 . . ?
C13A C14A H14A 119.6 . . ?
C13A C14A C15A 120.8(3) . . ?
C15A C14A H14A 119.6 . . ?
C10A C15A H15A 120.0 . . ?
C14A C15A C10A 120.0(2) . . ?
C14A C15A H15A 120.0 . . ?
C17A C16A P3A 107.09(14) . . ?
C18A C16A P3A 115.44(15) . . ?
C18A C16A C17A 107.42(18) . . ?
C18A C16A C19A 110.84(18) . . ?
C19A C16A P3A 106.30(14) . . ?
C19A C16A C17A 109.62(18) . . ?
C16A C17A H17A 109.5 . . ?
C16A C17A H17B 109.5 . . ?
C16A C17A H17C 109.5 . . ?
H17A C17A H17B 109.5 . . ?
H17A C17A H17C 109.5 . . ?
H17B C17A H17C 109.5 . . ?
C16A C18A H18A 109.5 . . ?
C16A C18A H18B 109.5 . . ?
C16A C18A H18C 109.5 . . ?
H18A C18A H18B 109.5 . . ?
H18A C18A H18C 109.5 . . ?
H18B C18A H18C 109.5 . . ?
C16A C19A H19A 108.4 . . ?
C16A C19A H19B 108.4 . . ?
H19A C19A H19B 107.5 . . ?
C20A C19A C16A 115.30(19) . . ?
C20A C19A H19A 108.4 . . ?
C20A C19A H19B 108.4 . . ?
C19A C20A H20A 109.5 . . ?
C19A C20A H20B 109.5 . . ?
C19A C20A H20C 109.5 . . ?
H20A C20A H20B 109.5 . . ?
H20A C20A H20C 109.5 . . ?
H20B C20A H20C 109.5 . . ?
C22A C21A P3A 104.71(15) . . ?
C22A C21A C23A 107.78(18) . . ?
C22A C21A C24A 110.71(19) . . ?
C23A C21A P3A 114.86(16) . . ?
C23A C21A C24A 110.92(19) . . ?
C24A C21A P3A 107.71(14) . . ?
C21A C22A H22A 109.5 . . ?
C21A C22A H22B 109.5 . . ?
C21A C22A H22C 109.5 . . ?
H22A C22A H22B 109.5 . . ?
H22A C22A H22C 109.5 . . ?
H22B C22A H22C 109.5 . . ?
C21A C23A H23A 109.5 . . ?
C21A C23A H23B 109.5 . . ?
C21A C23A H23C 109.5 . . ?
H23A C23A H23B 109.5 . . ?
H23A C23A H23C 109.5 . . ?
H23B C23A H23C 109.5 . . ?
C21A C24A H24A 108.5 . . ?
C21A C24A H24B 108.5 . . ?
H24A C24A H24B 107.5 . . ?
C25A C24A C21A 115.29(19) . . ?
C25A C24A H24A 108.5 . . ?
C25A C24A H24B 108.5 . . ?
C24A C25A H25A 109.5 . . ?
C24A C25A H25B 109.5 . . ?
C24A C25A H25C 109.5 . . ?
H25A C25A H25B 109.5 . . ?
H25A C25A H25C 109.5 . . ?
H25B C25A H25C 109.5 . . ?
P3B Au1B Cl2B 175.8(2) . . ?
C4B P3B Au1B 114.32(10) . . ?
C4B P3B C16B 105.66(15) . . ?
C4B P3B C21B 105.23(16) . . ?
C16B P3B Au1B 108.97(12) . . ?
C16B P3B C21B 113.86(18) . . ?
C21B P3B Au1B 108.88(13) . . ?
C5B C4B P3B 123.00(18) . . ?
C5B C4B P3C 121.38(19) . . ?
C9B C4B P3B 117.6(2) . . ?
C9B C4B C5B 118.7(2) . . ?
C9B C4B P3C 118.4(2) . . ?
C4B C5B C6B 118.6(2) . . ?
C4B C5B C10B 126.2(2) . . ?
C6B C5B C10B 115.2(2) . . ?
C5B C6B H 119.1 . . ?
C7B C6B C5B 121.7(3) . . ?
C7B C6B H 119.1 . . ?
C6B C7B HA 120.2 . . ?
C8B C7B C6B 119.5(3) . . ?
C8B C7B HA 120.2 . . ?
C7B C8B HB 120.1 . . ?
C7B C8B C9B 119.7(3) . . ?
C9B C8B HB 120.1 . . ?
C4B C9B HC 119.1 . . ?
C8B C9B C4B 121.7(3) . . ?
C8B C9B HC 119.1 . . ?
C11B C10B C5B 121.4(2) . . ?
C15B C10B C5B 119.7(2) . . ?
C15B C10B C11B 118.6(2) . . ?
C10B C11B HD 119.7 . . ?
C12B C11B C10B 120.5(3) . . ?
C12B C11B HD 119.7 . . ?
C11B C12B HE 119.9 . . ?
C13B C12B C11B 120.2(3) . . ?
C13B C12B HE 119.9 . . ?
C12B C13B HF 120.0 . . ?
C12B C13B C14B 120.0(3) . . ?
C14B C13B HF 120.0 . . ?
C13B C14B HG 120.0 . . ?
C13B C14B C15B 120.1(3) . . ?
C15B C14B HG 120.0 . . ?
C10B C15B HH 119.7 . . ?
C14B C15B C10B 120.6(3) . . ?
C14B C15B HH 119.7 . . ?
C17B C16B P3B 104.9(2) . . ?
C17B C16B C19B 110.6(3) . . ?
C18B C16B P3B 115.2(3) . . ?
C18B C16B C17B 107.1(3) . . ?
C18B C16B C19B 111.6(3) . . ?
C19B C16B P3B 107.2(3) . . ?
C16B C17B HI 109.5 . . ?
C16B C17B HJ 109.5 . . ?
C16B C17B HK 109.5 . . ?
HI C17B HJ 109.5 . . ?
HI C17B HK 109.5 . . ?
HJ C17B HK 109.5 . . ?
C16B C18B HL 109.5 . . ?
C16B C18B HM 109.5 . . ?
C16B C18B HN 109.5 . . ?
HL C18B HM 109.5 . . ?
HL C18B HN 109.5 . . ?
HM C18B HN 109.5 . . ?
C16B C19B HO 108.8 . . ?
C16B C19B HP 108.8 . . ?
HO C19B HP 107.7 . . ?
C20B C19B C16B 113.8(3) . . ?
C20B C19B HO 108.8 . . ?
C20B C19B HP 108.8 . . ?
C19B C20B HQ 109.5 . . ?
C19B C20B HR 109.5 . . ?
C19B C20B HS 109.5 . . ?
HQ C20B HR 109.5 . . ?
HQ C20B HS 109.5 . . ?
HR C20B HS 109.5 . . ?
C22B C21B P3B 115.6(3) . . ?
C23B C21B P3B 107.3(3) . . ?
C23B C21B C22B 107.1(3) . . ?
C24B C21B P3B 106.3(3) . . ?
C24B C21B C22B 111.2(4) . . ?
C24B C21B C23B 109.2(4) . . ?
C21B C22B HT 109.5 . . ?
C21B C22B HU 109.5 . . ?
C21B C22B HV 109.5 . . ?
HT C22B HU 109.5 . . ?
HT C22B HV 109.5 . . ?
HU C22B HV 109.5 . . ?
C21B C23B HW 109.5 . . ?
C21B C23B HX 109.5 . . ?
C21B C23B HY 109.5 . . ?
HW C23B HX 109.5 . . ?
HW C23B HY 109.5 . . ?
HX C23B HY 109.5 . . ?
C21B C24B HZ 108.6 . . ?
C21B C24B H0AA 108.6 . . ?
HZ C24B H0AA 107.6 . . ?
C25B C24B C21B 114.6(5) . . ?
C25B C24B HZ 108.6 . . ?
C25B C24B H0AA 108.6 . . ?
C24B C25B H1AA 109.5 . . ?
C24B C25B H2AA 109.5 . . ?
C24B C25B H3AA 109.5 . . ?
H1AA C25B H2AA 109.5 . . ?
H1AA C25B H3AA 109.5 . . ?
H2AA C25B H3AA 109.5 . . ?
P3C Au1C Cl2C 173.7(5) . . ?
C4B P3C Au1C 114.56(13) . . ?
C16C P3C C4B 104.2(3) . . ?
C16C P3C Au1C 106.6(2) . . ?
C16C P3C C21C 113.8(4) . . ?
C21C P3C C4B 108.8(3) . . ?
C21C P3C Au1C 108.9(3) . . ?
C17C C16C P3C 118.4(6) . . ?
C17C C16C C18C 106.2(7) . . ?
C18C C16C P3C 105.9(6) . . ?
C19C C16C P3C 104.6(5) . . ?
C19C C16C C17C 110.7(8) . . ?
C19C C16C C18C 110.8(9) . . ?
C16C C17C H4AA 109.5 . . ?
C16C C17C H5AA 109.5 . . ?
C16C C17C H6AA 109.5 . . ?
H4AA C17C H5AA 109.5 . . ?
H4AA C17C H6AA 109.5 . . ?
H5AA C17C H6AA 109.5 . . ?
C16C C18C H7AA 109.5 . . ?
C16C C18C H8AA 109.5 . . ?
C16C C18C H9AA 109.5 . . ?
H7AA C18C H8AA 109.5 . . ?
H7AA C18C H9AA 109.5 . . ?
H8AA C18C H9AA 109.5 . . ?
C16C C19C H0BA 109.6 . . ?
C16C C19C H1BA 109.6 . . ?
C16C C19C C20C 110.2(9) . . ?
H0BA C19C H1BA 108.1 . . ?
C20C C19C H0BA 109.6 . . ?
C20C C19C H1BA 109.6 . . ?
C19C C20C H2BA 109.5 . . ?
C19C C20C H3BA 109.5 . . ?
C19C C20C H4BA 109.5 . . ?
H2BA C20C H3BA 109.5 . . ?
H2BA C20C H4BA 109.5 . . ?
H3BA C20C H4BA 109.5 . . ?
C22C C21C P3C 110.3(7) . . ?
C23C C21C P3C 106.3(6) . . ?
C23C C21C C22C 102.0(9) . . ?
C24C C21C P3C 114.7(7) . . ?
C24C C21C C22C 111.8(8) . . ?
C24C C21C C23C 110.9(8) . . ?
C21C C22C H5BA 109.5 . . ?
C21C C22C H6BA 109.5 . . ?
C21C C22C H7BA 109.5 . . ?
H5BA C22C H6BA 109.5 . . ?
H5BA C22C H7BA 109.5 . . ?
H6BA C22C H7BA 109.5 . . ?
C21C C23C H8BA 109.5 . . ?
C21C C23C H9BA 109.5 . . ?
C21C C23C H0CA 109.5 . . ?
H8BA C23C H9BA 109.5 . . ?
H8BA C23C H0CA 109.5 . . ?
H9BA C23C H0CA 109.5 . . ?
C21C C24C H1CA 107.9 . . ?
C21C C24C H2CA 107.9 . . ?
H1CA C24C H2CA 107.2 . . ?
C25C C24C C21C 117.6(9) . . ?
C25C C24C H1CA 107.9 . . ?
C25C C24C H2CA 107.9 . . ?
C24C C25C H3CA 109.5 . . ?
C24C C25C H4CA 109.5 . . ?
C24C C25C H5CA 109.5 . . ?
H3CA C25C H4CA 109.5 . . ?
H3CA C25C H5CA 109.5 . . ?
H4CA C25C H5CA 109.5 . . ?
H6CA C1D H7CA 108.0 . . ?
C2D C1D H6CA 109.3 . . ?
C2D C1D H7CA 109.3 . . ?
C6D C1D H6CA 109.3 . . ?
C6D C1D H7CA 109.3 . . ?
C6D C1D C2D 111.4 . . ?
C1D C2D H8CA 109.4 . . ?
C1D C2D H9CA 109.4 . . ?
H8CA C2D H9CA 108.0 . . ?
C3D C2D C1D 111.4 . . ?
C3D C2D H8CA 109.4 . . ?
C3D C2D H9CA 109.4 . . ?
C2D C3D H0DA 109.3 . . ?
C2D C3D H1DA 109.3 . . ?
C2D C3D C4D 111.4 . . ?
H0DA C3D H1DA 108.0 . . ?
C4D C3D H0DA 109.3 . . ?
C4D C3D H1DA 109.3 . . ?
C3D C4D H2DA 109.4 . . ?
C3D C4D H3DA 109.4 . . ?
H2DA C4D H3DA 108.0 . . ?
C5D C4D C3D 111.4 . . ?
C5D C4D H2DA 109.4 . . ?
C5D C4D H3DA 109.4 . . ?
C4D C5D H4DA 109.3 . . ?
C4D C5D H5DA 109.3 . . ?
C4D C5D C6D 111.4 . . ?
H4DA C5D H5DA 108.0 . . ?
C6D C5D H4DA 109.3 . . ?
C6D C5D H5DA 109.3 . . ?
C1D C6D C5D 111.4 . . ?
C1D C6D H6DA 109.4 . . ?
C1D C6D H7DA 109.4 . . ?
C5D C6D H6DA 109.4 . . ?
C5D C6D H7DA 109.4 . . ?
H6DA C6D H7DA 108.0 . . ?
H8DA C2E H9DA 108.0 . . ?
C1E C2E H8DA 109.4 . . ?
C1E C2E H9DA 109.4 . . ?
C3E C2E H8DA 109.4 . . ?
C3E C2E H9DA 109.4 . . ?
C3E C2E C1E 111.4 . . ?
C2E C1E H0EA 109.4 . . ?
C2E C1E H1EA 109.4 . . ?
H0EA C1E H1EA 108.0 . . ?
C6E C1E C2E 111.4 . . ?
C6E C1E H0EA 109.4 . . ?
C6E C1E H1EA 109.4 . . ?
C1E C6E H2EA 109.4 . . ?
C1E C6E H3EA 109.4 . . ?
C1E C6E C5E 111.4 . . ?
H2EA C6E H3EA 108.0 . . ?
C5E C6E H2EA 109.4 . . ?
C5E C6E H3EA 109.4 . . ?
C2E C3E H4EA 109.3 . . ?
C2E C3E H5EA 109.3 . . ?
C2E C3E C4E 111.4 . . ?
H4EA C3E H5EA 108.0 . . ?
C4E C3E H4EA 109.3 . . ?
C4E C3E H5EA 109.3 . . ?
C6E C5E H6EA 109.4 . . ?
C6E C5E H7EA 109.4 . . ?
H6EA C5E H7EA 108.0 . . ?
C4E C5E C6E 111.4 . . ?
C4E C5E H6EA 109.4 . . ?
C4E C5E H7EA 109.4 . . ?
C3E C4E H8EA 109.4 . . ?
C3E C4E H9EA 109.4 . . ?
C5E C4E C3E 111.3 . . ?
C5E C4E H8EA 109.4 . . ?
C5E C4E H9EA 109.4 . . ?
H8EA C4E H9EA 108.0 . . ?

loop_
_geom_bond_atom_site_label_1
_geom_bond_atom_site_label_2
_geom_bond_distance
_geom_bond_site_symmetry_2
_geom_bond_publ_flag
Au1A Cl2A 2.2958(5) . ?
Au1A P3A 2.2466(5) . ?
P3A C4A 1.836(2) . ?
P3A C16A 1.895(2) . ?
P3A C21A 1.884(2) . ?
C4A C5A 1.409(3) . ?
C4A C9A 1.403(3) . ?
C5A C6A 1.399(3) . ?
C5A C10A 1.497(3) . ?
C6A H6A 0.9500 . ?
C6A C7A 1.379(3) . ?
C7A H7A 0.9500 . ?
C7A C8A 1.382(3) . ?
C8A H8A 0.9500 . ?
C8A C9A 1.380(3) . ?
C9A H9A 0.9500 . ?
C10A C11A 1.388(3) . ?
C10A C15A 1.399(3) . ?
C11A H11A 0.9500 . ?
C11A C12A 1.383(3) . ?
C12A H12A 0.9500 . ?
C12A C13A 1.375(4) . ?
C13A H13A 0.9500 . ?
C13A C14A 1.370(4) . ?
C14A H14A 0.9500 . ?
C14A C15A 1.386(4) . ?
C15A H15A 0.9500 . ?
C16A C17A 1.542(3) . ?
C16A C18A 1.537(3) . ?
C16A C19A 1.539(3) . ?
C17A H17A 0.9800 . ?
C17A H17B 0.9800 . ?
C17A H17C 0.9800 . ?
C18A H18A 0.9800 . ?
C18A H18B 0.9800 . ?
C18A H18C 0.9800 . ?
C19A H19A 0.9900 . ?
C19A H19B 0.9900 . ?
C19A C20A 1.533(3) . ?
C20A H20A 0.9800 . ?
C20A H20B 0.9800 . ?
C20A H20C 0.9800 . ?
C21A C22A 1.534(3) . ?
C21A C23A 1.536(3) . ?
C21A C24A 1.545(3) . ?
C22A H22A 0.9800 . ?
C22A H22B 0.9800 . ?
C22A H22C 0.9800 . ?
C23A H23A 0.9800 . ?
C23A H23B 0.9800 . ?
C23A H23C 0.9800 . ?
C24A H24A 0.9900 . ?
C24A H24B 0.9900 . ?
C24A C25A 1.529(3) . ?
C25A H25A 0.9800 . ?
C25A H25B 0.9800 . ?
C25A H25C 0.9800 . ?
Au1B Cl2B 2.291(5) . ?
Au1B P3B 2.2443(12) . ?
P3B C4B 1.791(3) . ?
P3B C16B 1.889(4) . ?
P3B C21B 1.900(4) . ?
C4B C5B 1.402(3) . ?
C4B C9B 1.401(3) . ?
C4B P3C 1.970(3) . ?
C5B C6B 1.405(3) . ?
C5B C10B 1.495(3) . ?
C6B H 0.9500 . ?
C6B C7B 1.388(4) . ?
C7B HA 0.9500 . ?
C7B C8B 1.376(4) . ?
C8B HB 0.9500 . ?
C8B C9B 1.386(4) . ?
C9B HC 0.9500 . ?
C10B C11B 1.397(4) . ?
C10B C15B 1.389(3) . ?
C11B HD 0.9500 . ?
C11B C12B 1.384(4) . ?
C12B HE 0.9500 . ?
C12B C13B 1.377(4) . ?
C13B HF 0.9500 . ?
C13B C14B 1.381(4) . ?
C14B HG 0.9500 . ?
C14B C15B 1.388(4) . ?
C15B HH 0.9500 . ?
C16B C17B 1.539(5) . ?
C16B C18B 1.519(5) . ?
C16B C19B 1.550(5) . ?
C17B HI 0.9800 . ?
C17B HJ 0.9800 . ?
C17B HK 0.9800 . ?
C18B HL 0.9800 . ?
C18B HM 0.9800 . ?
C18B HN 0.9800 . ?
C19B HO 0.9900 . ?
C19B HP 0.9900 . ?
C19B C20B 1.538(6) . ?
C20B HQ 0.9800 . ?
C20B HR 0.9800 . ?
C20B HS 0.9800 . ?
C21B C22B 1.548(5) . ?
C21B C23B 1.542(5) . ?
C21B C24B 1.539(6) . ?
C22B HT 0.9800 . ?
C22B HU 0.9800 . ?
C22B HV 0.9800 . ?
C23B HW 0.9800 . ?
C23B HX 0.9800 . ?
C23B HY 0.9800 . ?
C24B HZ 0.9900 . ?
C24B H0AA 0.9900 . ?
C24B C25B 1.500(7) . ?
C25B H1AA 0.9800 . ?
C25B H2AA 0.9800 . ?
C25B H3AA 0.9800 . ?
Au1C P3C 2.264(2) . ?
Au1C Cl2C 2.303(13) . ?
P3C C16C 1.863(8) . ?
P3C C21C 1.866(10) . ?
C16C C17C 1.525(9) . ?
C16C C18C 1.547(10) . ?
C16C C19C 1.525(10) . ?
C17C H4AA 0.9800 . ?
C17C H5AA 0.9800 . ?
C17C H6AA 0.9800 . ?
C18C H7AA 0.9800 . ?
C18C H8AA 0.9800 . ?
C18C H9AA 0.9800 . ?
C19C H0BA 0.9900 . ?
C19C H1BA 0.9900 . ?
C19C C20C 1.539(11) . ?
C20C H2BA 0.9800 . ?
C20C H3BA 0.9800 . ?
C20C H4BA 0.9800 . ?
C21C C22C 1.552(10) . ?
C21C C23C 1.546(11) . ?
C21C C24C 1.536(10) . ?
C22C H5BA 0.9800 . ?
C22C H6BA 0.9800 . ?
C22C H7BA 0.9800 . ?
C23C H8BA 0.9800 . ?
C23C H9BA 0.9800 . ?
C23C H0CA 0.9800 . ?
C24C H1CA 0.9900 . ?
C24C H2CA 0.9900 . ?
C24C C25C 1.521(11) . ?
C25C H3CA 0.9800 . ?
C25C H4CA 0.9800 . ?
C25C H5CA 0.9800 . ?
C1D H6CA 0.9900 . ?
C1D H7CA 0.9900 . ?
C1D C2D 1.5237 . ?
C1D C6D 1.5237 . ?
C2D H8CA 0.9900 . ?
C2D H9CA 0.9900 . ?
C2D C3D 1.5234 . ?
C3D H0DA 0.9900 . ?
C3D H1DA 0.9900 . ?
C3D C4D 1.5242 . ?
C4D H2DA 0.9900 . ?
C4D H3DA 0.9900 . ?
C4D C5D 1.5235 . ?
C5D H4DA 0.9900 . ?
C5D H5DA 0.9900 . ?
C5D C6D 1.5237 . ?
C6D H6DA 0.9900 . ?
C6D H7DA 0.9900 . ?
C2E H8DA 0.9900 . ?
C2E H9DA 0.9900 . ?
C2E C1E 1.5242 . ?
C2E C3E 1.5230 . ?
C1E H0EA 0.9900 . ?
C1E H1EA 0.9900 . ?
C1E C6E 1.5235 . ?
C6E H2EA 0.9900 . ?
C6E H3EA 0.9900 . ?
C6E C5E 1.5244 . ?
C3E H4EA 0.9900 . ?
C3E H5EA 0.9900 . ?
C3E C4E 1.5243 . ?
C5E H6EA 0.9900 . ?
C5E H7EA 0.9900 . ?
C5E C4E 1.5239 . ?
C4E H8EA 0.9900 . ?
C4E H9EA 0.9900 . ?

loop_
_exptl_oxdiff_crystal_face_indexfrac_h
_exptl_oxdiff_crystal_face_indexfrac_k
_exptl_oxdiff_crystal_face_indexfrac_l
_exptl_oxdiff_crystal_face_x
_exptl_oxdiff_crystal_face_y
_exptl_oxdiff_crystal_face_z
-0.0023 5.0059 4.0041 -0.1231 0.2570 0.0414
0.0023 -5.0059 -4.0041 0.1231 -0.2570 -0.0414
0.0012 2.0004 -5.0042 -0.0054 0.0223 -0.2561
-0.0012 -2.0004 5.0042 0.0054 -0.0223 0.2561
-5.0049 -2.0037 -0.9998 -0.3062 -0.1765 0.0173
5.0052 2.0034 -0.0011 0.3128 0.1643 -0.0586
